data_7062493
loop_
_publ_author_name
'Wongsuwan, Sutthida'
'Chatwichien, Jaruwan'
'Sirisaksoontorn, Weekit'
'Chainok, Kittipong'
'Songsasen, Apisit'
'Chotima, Ratanon'

_publ_section_title
;
 Novel Pd(ii) pincer complexes bearing salicylaldimine-based benzothiazole
 derivatives: synthesis, structural characterization, DNA/BSA binding, and
 biological evaluation
;
_journal_issue 22
_journal_name_full 'New Journal of Chemistry'
_journal_page_first 10624
_journal_page_last 10637
_journal_paper_doi 10.1039/D3NJ00458A
_journal_volume 47
_journal_year 2023
_chemical_formula_moiety 'C21 H15 Cl N2 O2 Pd S'
_chemical_formula_sum 'C21 H15 Cl N2 O2 Pd S'
_chemical_formula_weight 501.26
_space_group_crystal_system orthorhombic
_space_group_IT_number 61
_space_group_name_Hall '-P 2ac 2ab'
_space_group_name_H-M_alt 'P b c a'
_atom_sites_solution_hydrogens geom
_audit_creation_date 2022-10-30
_audit_creation_method
;
Olex2 1.5
(compiled 2022.04.07 svn.rca3783a0 for OlexSys, GUI svn.r6498)
;
_audit_update_record
;
2022-10-30 deposited with the CCDC.	2023-05-18 downloaded from the CCDC.
;
_cell_angle_alpha 90
_cell_angle_beta 90
_cell_angle_gamma 90
_cell_formula_units_Z 8
_cell_length_a 12.996(2)
_cell_length_b 10.9433(15)
_cell_length_c 26.809(4)
_cell_measurement_reflns_used 9647
_cell_measurement_temperature 296
_cell_measurement_theta_max 30.460
_cell_measurement_theta_min 2.549
_cell_volume 3812.8(10)
_computing_cell_refinement 'SAINT V8.40B (Bruker, 2021)'
_computing_data_reduction 'SAINT V8.40B (Bruker, 2021)'
_computing_molecular_graphics 'Olex2 1.5 (Dolomanov et al., 2009)'
_computing_publication_material 'Olex2 1.5 (Dolomanov et al., 2009)'
_computing_structure_refinement 'SHELXL 2018/3 (Sheldrick, 2015)'
_computing_structure_solution 'SHELXT 2018/2 (Sheldrick, 2018)'
_diffrn_ambient_temperature 296
_diffrn_detector 'Bruker PHOTON 200 area detector'
_diffrn_detector_area_resol_mean 7.39
_diffrn_detector_type 'PHOTON II area detector'
_diffrn_measured_fraction_theta_full 0.997
_diffrn_measured_fraction_theta_max 0.996
_diffrn_measurement_device 'four-circle KAPPA diffractometer'
_diffrn_measurement_device_type 'Bruker D8 QUEST CMOS'
_diffrn_measurement_method '\f and \w scans'
_diffrn_radiation_collimation '0.5 mm'
_diffrn_radiation_monochromator graphite
_diffrn_radiation_probe x-ray
_diffrn_radiation_type MoK\a
_diffrn_radiation_wavelength 0.71073
_diffrn_radiation_xray_symbol K-L~3~
_diffrn_reflns_av_R_equivalents 0.0450
_diffrn_reflns_av_unetI/netI 0.0172
_diffrn_reflns_Laue_measured_fraction_full 0.997
_diffrn_reflns_Laue_measured_fraction_max 0.996
_diffrn_reflns_limit_h_max 18
_diffrn_reflns_limit_h_min -18
_diffrn_reflns_limit_k_max 15
_diffrn_reflns_limit_k_min -15
_diffrn_reflns_limit_l_max 38
_diffrn_reflns_limit_l_min -38
_diffrn_reflns_number 105895
_diffrn_reflns_point_group_measured_fraction_full 0.997
_diffrn_reflns_point_group_measured_fraction_max 0.996
_diffrn_reflns_theta_full 25.242
_diffrn_reflns_theta_max 30.594
_diffrn_reflns_theta_min 3.135
_diffrn_source 'sealed x-ray tube'
_diffrn_source_current 30.0
_diffrn_source_power 1.5
_diffrn_source_target Mo
_diffrn_source_type Mo
_diffrn_source_voltage 50.0
_diffrn_standards_number 0
_exptl_absorpt_coefficient_mu 1.243
_exptl_absorpt_correction_T_max 0.7461
_exptl_absorpt_correction_T_min 0.6835
_exptl_absorpt_correction_type multi-scan
_exptl_absorpt_process_details
;
SADABS-2016/2 (Bruker,2016/2) was used for absorption correction.
wR2(int) was 0.0686 before and 0.0598 after correction.
The Ratio of minimum to maximum transmission is 0.9161.
The \l/2 correction factor is Not present.
;
_exptl_crystal_colour yellow
_exptl_crystal_colour_primary yellow
_exptl_crystal_density_diffrn 1.746
_exptl_crystal_description block
_exptl_crystal_F_000 2000
_exptl_crystal_size_max 0.32
_exptl_crystal_size_mid 0.29
_exptl_crystal_size_min 0.22
_refine_diff_density_max 0.521
_refine_diff_density_min -0.975
_refine_diff_density_rms 0.077
_refine_ls_extinction_method none
_refine_ls_goodness_of_fit_ref 1.236
_refine_ls_hydrogen_treatment constr
_refine_ls_matrix_type full
_refine_ls_number_parameters 254
_refine_ls_number_reflns 5848
_refine_ls_number_restraints 0
_refine_ls_restrained_S_all 1.236
_refine_ls_R_factor_all 0.0441
_refine_ls_R_factor_gt 0.0370
_refine_ls_shift/su_max 0.001
_refine_ls_shift/su_mean 0.000
_refine_ls_structure_factor_coef Fsqd
_refine_ls_weighting_details 'w=1/[\s^2^(Fo^2^)+(0.0093P)^2^+5.9105P] where P=(Fo^2^+2Fc^2^)/3'
_refine_ls_weighting_scheme calc
_refine_ls_wR_factor_gt 0.0749
_refine_ls_wR_factor_ref 0.0771
_reflns_Friedel_coverage 0.000
_reflns_number_gt 5107
_reflns_number_total 5848
_reflns_threshold_expression 'I > 2\s(I)'
_cod_data_source_file d3nj00458a2.cif
_cod_data_source_block 3
_cod_depositor_comments 'Adding full bibliography for 7062488--7062493.cif.'
_cod_original_cell_volume 3812.9(10)
_cod_database_code 7062493
_shelx_shelxl_version_number 2018/3
_shelx_space_group_comment
;
The symmetry employed for this shelxl refinement is uniquely defined
by the following loop, which should always be used as a source of
symmetry information in preference to the above space-group names.
They are only intended as comments.
;
_shelx_estimated_absorpt_t_max 0.772
_shelx_estimated_absorpt_t_min 0.692
_olex2_refinement_description
;
1. Fixed Uiso
 At 1.2 times of:
  All C(H) groups
 At 1.5 times of:
  All C(H,H,H) groups
2.a Aromatic/amide H refined with riding coordinates:
 C14(H14), C19(H19), C16(H16), C9(H9), C18(H18), C12(H12), C2(H2), C11(H11),
 C10(H10), C5(H5), C4(H4), C3(H3)
2.b Idealised Me refined as rotating group:
 C21(H21A,H21B,H21C)
;
_olex2_submission_special_instructions 'No special instructions were received'

loop_
_space_group_symop_operation_xyz
'x, y, z'
'-x+1/2, -y, z+1/2'
'-x, y+1/2, -z+1/2'
'x+1/2, -y+1/2, -z'
'-x, -y, -z'
'x-1/2, y, -z-1/2'
'x, -y-1/2, z-1/2'
'-x-1/2, y-1/2, z'

loop_
_atom_site_label
_atom_site_type_symbol
_atom_site_fract_x
_atom_site_fract_y
_atom_site_fract_z
_atom_site_U_iso_or_equiv
_atom_site_adp_type
_atom_site_occupancy
_atom_site_site_symmetry_order
_atom_site_calc_flag
_atom_site_refinement_flags_posn
_atom_site_refinement_flags_adp
_atom_site_refinement_flags_occupancy
_atom_site_disorder_assembly
_atom_site_disorder_group
Pd1 Pd 0.38307(2) 0.29115(2) 0.39868(2) 0.03187(6) Uani 1 1 d . . . . .
Cl1 Cl 0.51148(5) 0.14229(7) 0.39958(4) 0.05029(19) Uani 1 1 d . . . . .
S1 S 0.55382(8) 0.64563(8) 0.42780(4) 0.0631(3) Uani 1 1 d . . . . .
O1 O 0.28380(14) 0.16332(16) 0.37778(8) 0.0369(4) Uani 1 1 d . . . . .
N2 N 0.26777(16) 0.40397(19) 0.41406(8) 0.0327(4) Uani 1 1 d . . . . .
N1 N 0.48121(17) 0.4353(2) 0.40457(9) 0.0398(5) Uani 1 1 d . . . . .
C20 C 0.20170(19) 0.1945(2) 0.35198(10) 0.0336(5) Uani 1 1 d . . . . .
C15 C 0.15056(19) 0.3089(2) 0.35586(10) 0.0344(5) Uani 1 1 d . . . . .
O2 O -0.0616(2) 0.2820(3) 0.26754(11) 0.0814(9) Uani 1 1 d . . . . .
C14 C 0.1796(2) 0.3986(2) 0.39145(10) 0.0354(5) Uani 1 1 d . . . . .
H14 H 0.131411 0.458532 0.399203 0.043 Uiso 1 1 calc R U . . .
C7 C 0.4611(2) 0.5318(2) 0.43155(12) 0.0436(7) Uani 1 1 d . . . . .
C19 C 0.1581(2) 0.1081(3) 0.31922(11) 0.0442(7) Uani 1 1 d . . . . .
H19 H 0.188314 0.031352 0.316444 0.053 Uiso 1 1 calc R U . . .
C16 C 0.0615(2) 0.3328(3) 0.32705(11) 0.0445(7) Uani 1 1 d . . . . .
H16 H 0.028198 0.407560 0.330319 0.053 Uiso 1 1 calc R U . . .
C1 C 0.5711(2) 0.4498(3) 0.37589(13) 0.0457(7) Uani 1 1 d . . . . .
C8 C 0.3705(2) 0.5500(3) 0.46272(11) 0.0444(7) Uani 1 1 d . . . . .
C13 C 0.2781(2) 0.4856(3) 0.45495(11) 0.0407(6) Uani 1 1 d . . . . .
C9 C 0.3720(3) 0.6389(3) 0.50045(13) 0.0589(10) Uani 1 1 d . . . . .
H9 H 0.431003 0.685694 0.505054 0.071 Uiso 1 1 calc R U . . .
C18 C 0.0718(2) 0.1341(3) 0.29112(11) 0.0515(8) Uani 1 1 d . . . . .
H18 H 0.045362 0.075164 0.269678 0.062 Uiso 1 1 calc R U . . .
C6 C 0.6226(3) 0.5598(3) 0.38573(14) 0.0560(9) Uani 1 1 d . . . . .
C12 C 0.1956(3) 0.5016(3) 0.48731(12) 0.0523(8) Uani 1 1 d . . . . .
H12 H 0.136663 0.454109 0.483819 0.063 Uiso 1 1 calc R U . . .
C2 C 0.6093(2) 0.3708(3) 0.34012(15) 0.0572(9) Uani 1 1 d . . . . .
H2 H 0.574129 0.299462 0.332031 0.069 Uiso 1 1 calc R U . . .
C17 C 0.0238(2) 0.2478(4) 0.29451(12) 0.0503(8) Uani 1 1 d . . . . .
C11 C 0.2014(4) 0.5889(4) 0.52487(14) 0.0681(11) Uani 1 1 d . . . . .
H11 H 0.145930 0.600390 0.546296 0.082 Uiso 1 1 calc R U . . .
C10 C 0.2891(4) 0.6583(4) 0.53045(15) 0.0714(12) Uani 1 1 d . . . . .
H10 H 0.291588 0.718710 0.554824 0.086 Uiso 1 1 calc R U . . .
C5 C 0.7158(3) 0.5868(4) 0.36272(18) 0.0765(13) Uani 1 1 d . . . . .
H5 H 0.751065 0.658424 0.370290 0.092 Uiso 1 1 calc R U . . .
C4 C 0.7544(3) 0.5055(5) 0.32862(18) 0.0832(14) Uani 1 1 d . . . . .
H4 H 0.817263 0.521379 0.313370 0.100 Uiso 1 1 calc R U . . .
C3 C 0.7010(3) 0.3999(4) 0.31656(17) 0.0721(11) Uani 1 1 d . . . . .
H3 H 0.727084 0.347771 0.292270 0.086 Uiso 1 1 calc R U . . .
C21 C -0.1059(3) 0.1970(5) 0.23536(15) 0.0908(16) Uani 1 1 d . . . . .
H21A H -0.056727 0.173743 0.210400 0.136 Uiso 1 1 calc R U . . .
H21B H -0.165087 0.232540 0.219561 0.136 Uiso 1 1 calc R U . . .
H21C H -0.126521 0.126113 0.253950 0.136 Uiso 1 1 calc R U . . .

loop_
_atom_site_aniso_label
_atom_site_aniso_U_11
_atom_site_aniso_U_22
_atom_site_aniso_U_33
_atom_site_aniso_U_23
_atom_site_aniso_U_13
_atom_site_aniso_U_12
Pd1 0.02598(9) 0.02744(9) 0.04217(11) -0.00006(8) -0.00585(8) -0.00185(7)
Cl1 0.0313(3) 0.0365(3) 0.0831(6) 0.0004(4) -0.0044(3) 0.0032(3)
S1 0.0697(6) 0.0392(4) 0.0805(6) 0.0057(4) -0.0308(5) -0.0225(4)
O1 0.0314(9) 0.0279(8) 0.0514(11) -0.0006(8) -0.0061(8) -0.0057(7)
N2 0.0315(10) 0.0275(10) 0.0391(11) -0.0020(8) -0.0063(9) 0.0015(8)
N1 0.0315(11) 0.0334(11) 0.0544(14) 0.0021(10) -0.0162(10) -0.0049(9)
C20 0.0285(11) 0.0366(13) 0.0356(12) 0.0012(10) 0.0023(10) -0.0090(10)
C15 0.0264(11) 0.0386(13) 0.0383(13) 0.0033(11) -0.0025(10) -0.0057(10)
O2 0.0573(15) 0.113(2) 0.0739(18) -0.0117(17) -0.0356(14) -0.0021(16)
C14 0.0297(11) 0.0328(12) 0.0438(15) 0.0021(11) -0.0034(10) 0.0004(10)
C7 0.0448(15) 0.0314(13) 0.0547(17) 0.0051(12) -0.0277(14) -0.0052(11)
C19 0.0446(15) 0.0442(16) 0.0437(15) -0.0049(13) 0.0014(13) -0.0126(13)
C16 0.0338(14) 0.0527(17) 0.0471(16) 0.0044(14) -0.0085(12) -0.0023(12)
C1 0.0336(13) 0.0412(15) 0.0622(19) 0.0155(14) -0.0166(13) -0.0088(12)
C8 0.0553(17) 0.0309(13) 0.0469(15) -0.0016(12) -0.0252(14) 0.0048(12)
C13 0.0479(16) 0.0332(13) 0.0409(14) -0.0032(11) -0.0135(12) 0.0095(12)
C9 0.080(2) 0.0400(16) 0.0564(19) -0.0116(15) -0.0339(19) 0.0093(17)
C18 0.0458(16) 0.069(2) 0.0399(15) -0.0110(15) -0.0042(13) -0.0210(16)
C6 0.0485(17) 0.0531(18) 0.066(2) 0.0183(16) -0.0235(16) -0.0215(15)
C12 0.060(2) 0.0491(17) 0.0477(17) -0.0062(14) -0.0055(15) 0.0145(15)
C2 0.0403(16) 0.0529(19) 0.078(2) 0.0122(18) -0.0007(16) -0.0064(15)
C17 0.0354(14) 0.073(2) 0.0426(16) 0.0010(15) -0.0099(12) -0.0108(15)
C11 0.088(3) 0.064(2) 0.053(2) -0.0125(18) -0.005(2) 0.031(2)
C10 0.105(3) 0.054(2) 0.055(2) -0.0206(17) -0.028(2) 0.022(2)
C5 0.060(2) 0.079(3) 0.091(3) 0.028(2) -0.023(2) -0.041(2)
C4 0.052(2) 0.105(4) 0.093(3) 0.035(3) -0.003(2) -0.031(2)
C3 0.049(2) 0.078(3) 0.090(3) 0.020(2) 0.010(2) -0.0068(19)
C21 0.065(2) 0.151(5) 0.057(2) -0.012(3) -0.025(2) -0.028(3)

loop_
_atom_type_symbol
_atom_type_description
_atom_type_scat_dispersion_real
_atom_type_scat_dispersion_imag
_atom_type_scat_source
C C 0.0033 0.0016 'International Tables Vol C Tables 4.2.6.8 and 6.1.1.4'
H H 0.0000 0.0000 'International Tables Vol C Tables 4.2.6.8 and 6.1.1.4'
Cl Cl 0.1484 0.1585 'International Tables Vol C Tables 4.2.6.8 and 6.1.1.4'
N N 0.0061 0.0033 'International Tables Vol C Tables 4.2.6.8 and 6.1.1.4'
O O 0.0106 0.0060 'International Tables Vol C Tables 4.2.6.8 and 6.1.1.4'
Pd Pd -0.9988 1.0072 'International Tables Vol C Tables 4.2.6.8 and 6.1.1.4'
S S 0.1246 0.1234 'International Tables Vol C Tables 4.2.6.8 and 6.1.1.4'

loop_
_geom_angle_atom_site_label_1
_geom_angle_atom_site_label_2
_geom_angle_atom_site_label_3
_geom_angle
_geom_angle_site_symmetry_1
_geom_angle_site_symmetry_3
_geom_angle_publ_flag
O1 Pd1 Cl1 88.61(6) . . ?
O1 Pd1 N2 90.36(8) . . ?
O1 Pd1 N1 167.51(9) . . ?
N2 Pd1 Cl1 166.54(7) . . ?
N2 Pd1 N1 88.57(9) . . ?
N1 Pd1 Cl1 95.28(7) . . ?
C6 S1 C7 90.41(16) . . ?
C20 O1 Pd1 119.52(16) . . ?
C14 N2 Pd1 122.80(18) . . ?
C14 N2 C13 118.2(2) . . ?
C13 N2 Pd1 118.71(17) . . ?
C7 N1 Pd1 123.0(2) . . ?
C7 N1 C1 112.2(3) . . ?
C1 N1 Pd1 124.4(2) . . ?
O1 C20 C15 124.7(2) . . ?
O1 C20 C19 118.6(3) . . ?
C19 C20 C15 116.7(2) . . ?
C14 C15 C20 122.3(2) . . ?
C16 C15 C20 120.3(3) . . ?
C16 C15 C14 117.1(3) . . ?
C17 O2 C21 118.5(4) . . ?
N2 C14 C15 125.4(2) . . ?
N2 C14 H14 117.3 . . ?
C15 C14 H14 117.3 . . ?
N1 C7 S1 114.1(2) . . ?
N1 C7 C8 126.1(3) . . ?
C8 C7 S1 119.8(2) . . ?
C20 C19 H19 119.1 . . ?
C18 C19 C20 121.9(3) . . ?
C18 C19 H19 119.1 . . ?
C15 C16 H16 119.5 . . ?
C17 C16 C15 121.1(3) . . ?
C17 C16 H16 119.5 . . ?
C6 C1 N1 113.0(3) . . ?
C2 C1 N1 127.3(3) . . ?
C2 C1 C6 119.7(3) . . ?
C13 C8 C7 122.4(3) . . ?
C9 C8 C7 119.8(3) . . ?
C9 C8 C13 117.7(3) . . ?
C8 C13 N2 120.6(3) . . ?
C12 C13 N2 119.2(3) . . ?
C12 C13 C8 120.2(3) . . ?
C8 C9 H9 119.2 . . ?
C10 C9 C8 121.5(4) . . ?
C10 C9 H9 119.2 . . ?
C19 C18 H18 119.6 . . ?
C19 C18 C17 120.8(3) . . ?
C17 C18 H18 119.6 . . ?
C1 C6 S1 110.1(3) . . ?
C5 C6 S1 128.9(3) . . ?
C5 C6 C1 121.0(4) . . ?
C13 C12 H12 120.1 . . ?
C11 C12 C13 119.8(4) . . ?
C11 C12 H12 120.1 . . ?
C1 C2 H2 120.6 . . ?
C1 C2 C3 118.7(4) . . ?
C3 C2 H2 120.6 . . ?
O2 C17 C18 124.7(3) . . ?
C16 C17 O2 116.1(3) . . ?
C16 C17 C18 119.2(3) . . ?
C12 C11 H11 119.9 . . ?
C10 C11 C12 120.2(4) . . ?
C10 C11 H11 119.9 . . ?
C9 C10 C11 120.3(3) . . ?
C9 C10 H10 119.8 . . ?
C11 C10 H10 119.8 . . ?
C6 C5 H5 120.8 . . ?
C4 C5 C6 118.4(4) . . ?
C4 C5 H5 120.8 . . ?
C5 C4 H4 119.6 . . ?
C5 C4 C3 120.9(4) . . ?
C3 C4 H4 119.6 . . ?
C2 C3 C4 121.1(5) . . ?
C2 C3 H3 119.5 . . ?
C4 C3 H3 119.5 . . ?
O2 C21 H21A 109.5 . . ?
O2 C21 H21B 109.5 . . ?
O2 C21 H21C 109.5 . . ?
H21A C21 H21B 109.5 . . ?
H21A C21 H21C 109.5 . . ?
H21B C21 H21C 109.5 . . ?

loop_
_geom_bond_atom_site_label_1
_geom_bond_atom_site_label_2
_geom_bond_distance
_geom_bond_site_symmetry_2
_geom_bond_publ_flag
Pd1 Cl1 2.3323(8) . ?
Pd1 O1 1.9837(17) . ?
Pd1 N2 1.985(2) . ?
Pd1 N1 2.034(2) . ?
S1 C7 1.736(3) . ?
S1 C6 1.719(4) . ?
O1 C20 1.317(3) . ?
N2 C14 1.298(3) . ?
N2 C13 1.420(3) . ?
N1 C7 1.307(4) . ?
N1 C1 1.407(4) . ?
C20 C15 1.421(4) . ?
C20 C19 1.409(4) . ?
C15 C14 1.420(4) . ?
C15 C16 1.415(4) . ?
O2 C17 1.377(4) . ?
O2 C21 1.393(5) . ?
C14 H14 0.9300 . ?
C7 C8 1.457(5) . ?
C19 H19 0.9300 . ?
C19 C18 1.381(4) . ?
C16 H16 0.9300 . ?
C16 C17 1.366(4) . ?
C1 C6 1.403(4) . ?
C1 C2 1.383(5) . ?
C8 C13 1.409(4) . ?
C8 C9 1.404(4) . ?
C13 C12 1.390(4) . ?
C9 H9 0.9300 . ?
C9 C10 1.362(6) . ?
C18 H18 0.9300 . ?
C18 C17 1.394(5) . ?
C6 C5 1.391(5) . ?
C12 H12 0.9300 . ?
C12 C11 1.390(5) . ?
C2 H2 0.9300 . ?
C2 C3 1.386(5) . ?
C11 H11 0.9300 . ?
C11 C10 1.378(6) . ?
C10 H10 0.9300 . ?
C5 H5 0.9300 . ?
C5 C4 1.371(7) . ?
C4 H4 0.9300 . ?
C4 C3 1.386(6) . ?
C3 H3 0.9300 . ?
C21 H21A 0.9600 . ?
C21 H21B 0.9600 . ?
C21 H21C 0.9600 . ?

loop_
_geom_torsion_atom_site_label_1
_geom_torsion_atom_site_label_2
_geom_torsion_atom_site_label_3
_geom_torsion_atom_site_label_4
_geom_torsion
_geom_torsion_site_symmetry_1
_geom_torsion_site_symmetry_2
_geom_torsion_site_symmetry_3
_geom_torsion_site_symmetry_4
_geom_torsion_publ_flag
Pd1 O1 C20 C15 -30.3(3) . . . . ?
Pd1 O1 C20 C19 152.0(2) . . . . ?
Pd1 N2 C14 C15 4.5(4) . . . . ?
Pd1 N2 C13 C8 43.6(3) . . . . ?
Pd1 N2 C13 C12 -136.6(2) . . . . ?
Pd1 N1 C7 S1 -176.69(12) . . . . ?
Pd1 N1 C7 C8 2.9(4) . . . . ?
Pd1 N1 C1 C6 177.3(2) . . . . ?
Pd1 N1 C1 C2 -1.1(4) . . . . ?
S1 C7 C8 C13 157.4(2) . . . . ?
S1 C7 C8 C9 -19.2(4) . . . . ?
S1 C6 C5 C4 -177.5(3) . . . . ?
O1 C20 C15 C14 -4.9(4) . . . . ?
O1 C20 C15 C16 -178.9(2) . . . . ?
O1 C20 C19 C18 179.7(3) . . . . ?
N2 C13 C12 C11 -174.5(3) . . . . ?
N1 C7 C8 C13 -22.2(4) . . . . ?
N1 C7 C8 C9 161.2(3) . . . . ?
N1 C1 C6 S1 -3.4(3) . . . . ?
N1 C1 C6 C5 176.7(3) . . . . ?
N1 C1 C2 C3 -178.5(3) . . . . ?
C20 C15 C14 N2 19.7(4) . . . . ?
C20 C15 C16 C17 -1.0(4) . . . . ?
C20 C19 C18 C17 -0.5(5) . . . . ?
C15 C20 C19 C18 1.8(4) . . . . ?
C15 C16 C17 O2 -178.4(3) . . . . ?
C15 C16 C17 C18 2.4(5) . . . . ?
C14 N2 C13 C8 -142.8(3) . . . . ?
C14 N2 C13 C12 37.0(4) . . . . ?
C14 C15 C16 C17 -175.3(3) . . . . ?
C7 S1 C6 C1 1.0(2) . . . . ?
C7 S1 C6 C5 -179.1(3) . . . . ?
C7 N1 C1 C6 4.8(3) . . . . ?
C7 N1 C1 C2 -173.7(3) . . . . ?
C7 C8 C13 N2 -3.5(4) . . . . ?
C7 C8 C13 C12 176.7(3) . . . . ?
C7 C8 C9 C10 -179.8(3) . . . . ?
C19 C20 C15 C14 172.8(2) . . . . ?
C19 C20 C15 C16 -1.1(4) . . . . ?
C19 C18 C17 O2 179.2(3) . . . . ?
C19 C18 C17 C16 -1.7(5) . . . . ?
C16 C15 C14 N2 -166.1(3) . . . . ?
C1 N1 C7 S1 -4.0(3) . . . . ?
C1 N1 C7 C8 175.6(3) . . . . ?
C1 C6 C5 C4 2.5(6) . . . . ?
C1 C2 C3 C4 0.5(6) . . . . ?
C8 C13 C12 C11 5.4(5) . . . . ?
C8 C9 C10 C11 1.0(6) . . . . ?
C13 N2 C14 C15 -168.8(3) . . . . ?
C13 C8 C9 C10 3.5(5) . . . . ?
C13 C12 C11 C10 -0.8(5) . . . . ?
C9 C8 C13 N2 173.2(3) . . . . ?
C9 C8 C13 C12 -6.7(4) . . . . ?
C6 S1 C7 N1 1.8(2) . . . . ?
C6 S1 C7 C8 -177.9(2) . . . . ?
C6 C1 C2 C3 3.2(5) . . . . ?
C6 C5 C4 C3 1.3(7) . . . . ?
C12 C11 C10 C9 -2.5(6) . . . . ?
C2 C1 C6 S1 175.2(3) . . . . ?
C2 C1 C6 C5 -4.7(5) . . . . ?
C5 C4 C3 C2 -2.8(7) . . . . ?
C21 O2 C17 C16 -177.3(3) . . . . ?
C21 O2 C17 C18 1.8(5) . . . . ?
